data_7242278
loop_
_publ_author_name
'Singh, Amita'
'Singh, Ayushi'
'Singh, Suryabhan'
'Kociok-K\"ohn, Gabriele'
'Muddassir, Mohd.'
'Kumar, Abhinav'

_publ_section_title
;
 Ferrocene decorated unusual mercury(ii) dithiocarbamate coordination
 polymers: crystallographic and computational studies
;
_journal_issue 12
_journal_name_full CrystEngComm
_journal_page_first 2414
_journal_page_last 2423
_journal_paper_doi 10.1039/D0CE01867H
_journal_volume 23
_journal_year 2021
_chemical_formula_moiety 'C14 H16 Cl Fe Hg N O S2'
_chemical_formula_sum 'C14 H16 Cl Fe Hg N O S2'
_chemical_formula_weight 570.29
_space_group_crystal_system monoclinic
_space_group_IT_number 14
_space_group_name_Hall '-P 2yn'
_space_group_name_H-M_alt 'P 1 21/n 1'
_atom_sites_solution_hydrogens mixed
_atom_sites_solution_primary dual
_audit_creation_method SHELXL-2018/3
_audit_update_record
;
2020-12-22 deposited with the CCDC.	2021-02-15 downloaded from the CCDC.
;
_cell_angle_alpha 90
_cell_angle_beta 97.231(3)
_cell_angle_gamma 90
_cell_formula_units_Z 4
_cell_length_a 7.3602(3)
_cell_length_b 10.9308(3)
_cell_length_c 20.5402(8)
_cell_measurement_reflns_used 4795
_cell_measurement_temperature 150(2)
_cell_measurement_theta_max 27.4310
_cell_measurement_theta_min 3.3400
_cell_volume 1639.38(10)
_computing_cell_refinement 'CrysAlisPro 1.171.40.67a (Rigaku OD, 2019)'
_computing_data_collection 'CrysAlisPro 1.171.40.67a (Rigaku OD, 2019)'
_computing_data_reduction 'CrysAlisPro 1.171.40.67a (Rigaku OD, 2019)'
_computing_molecular_graphics 'ORTEP3 for Windows - Farrugia, L. J. J. Appl. Crystallogr. 1997, 30, 565'
_computing_publication_material
;
 'WinGX publication routines, Farrugia, 
 L. J., J. Appl. Crystallogr., 1999, 32, 837-838
;
_computing_structure_refinement
;
 SHELXL-2018/3 (Sheldrick, 2018)
 Sheldrick GM (2008) Acta Crystallogr A64:112--122 and 
 C. B. H\"ubschle, G. M. Sheldrick and B. Dittrich
 ShelXle: a Qt graphical user interface for SHELXL
 J. Appl. Cryst., 44, (2011) 1281-1284.
;
_computing_structure_solution
; 
 SHELXT
 Sheldrick, G. M. (2008). Acta Cryst. A64, 112-122.
;
_diffrn_ambient_environment N~2~
_diffrn_ambient_temperature 150.00(10)
_diffrn_detector 'CCD plate'
_diffrn_detector_area_resol_mean 8.0734
_diffrn_detector_type EosS2
_diffrn_measured_fraction_theta_full 0.999
_diffrn_measured_fraction_theta_max 0.998
_diffrn_measurement_device 'four-circle diffractometer'
_diffrn_measurement_device_type 'New Xcalibur, EosS2'
_diffrn_measurement_method '\w scans'
_diffrn_radiation_monochromator graphite
_diffrn_radiation_probe x-ray
_diffrn_radiation_type 'Mo K\a'
_diffrn_radiation_wavelength 0.71073
_diffrn_reflns_av_R_equivalents 0.0381
_diffrn_reflns_av_unetI/netI 0.0391
_diffrn_reflns_Laue_measured_fraction_full 0.999
_diffrn_reflns_Laue_measured_fraction_max 0.998
_diffrn_reflns_limit_h_max 8
_diffrn_reflns_limit_h_min -9
_diffrn_reflns_limit_k_max 14
_diffrn_reflns_limit_k_min -13
_diffrn_reflns_limit_l_max 26
_diffrn_reflns_limit_l_min -22
_diffrn_reflns_number 14024
_diffrn_reflns_point_group_measured_fraction_full 0.999
_diffrn_reflns_point_group_measured_fraction_max 0.998
_diffrn_reflns_theta_full 25.242
_diffrn_reflns_theta_max 27.502
_diffrn_reflns_theta_min 3.080
_diffrn_source 'fine-focus sealed X-ray tube'
_diffrn_source_type 'Enhance (Mo) X-ray Source'
_exptl_absorpt_coefficient_mu 10.652
_exptl_absorpt_correction_T_max 1.00000
_exptl_absorpt_correction_T_min 0.47776
_exptl_absorpt_correction_type multi-scan
_exptl_absorpt_process_details
;
CrysAlisPro 1.171.40.43a (Rigaku Oxford Diffraction, 2019)
Empirical absorption correction using spherical harmonics,
 implemented in SCALE3 ABSPACK scaling algorithm.
;
_exptl_crystal_colour 'dark orange'
_exptl_crystal_density_diffrn 2.311
_exptl_crystal_description block
_exptl_crystal_F_000 1080
_exptl_crystal_recrystallization_method 'Re-crystallisation from solvent: THF'
_exptl_crystal_size_max 0.212
_exptl_crystal_size_mid 0.108
_exptl_crystal_size_min 0.079
_refine_diff_density_max 1.562
_refine_diff_density_min -0.773
_refine_diff_density_rms 0.149
_refine_ls_extinction_method none
_refine_ls_goodness_of_fit_ref 1.051
_refine_ls_hydrogen_treatment mixed
_refine_ls_matrix_type full
_refine_ls_number_parameters 194
_refine_ls_number_reflns 3758
_refine_ls_number_restraints 1
_refine_ls_restrained_S_all 1.051
_refine_ls_R_factor_all 0.0408
_refine_ls_R_factor_gt 0.0318
_refine_ls_shift/su_max 0.001
_refine_ls_shift/su_mean 0.000
_refine_ls_structure_factor_coef Fsqd
_refine_ls_weighting_details 'w=1/[\s^2^(Fo^2^)+(0.0151P)^2^+3.0243P] where P=(Fo^2^+2Fc^2^)/3'
_refine_ls_weighting_scheme calc
_refine_ls_wR_factor_gt 0.0546
_refine_ls_wR_factor_ref 0.0571
_reflns_Friedel_coverage 0.000
_reflns_number_gt 3248
_reflns_number_total 3758
_reflns_threshold_expression 'I > 2\s(I)'
_cod_data_source_file d0ce01867h2.cif
_cod_data_source_block FcHgCl
_cod_depositor_comments 'Adding full bibliography for 7242278--7242280.cif.'
_cod_original_sg_symbol_H-M 'P 21/n'
_cod_database_code 7242278
_shelx_shelxl_version_number 2018/3
_shelx_space_group_comment
;
The symmetry employed for this shelxl refinement is uniquely defined
by the following loop, which should always be used as a source of
symmetry information in preference to the above space-group names.
They are only intended as comments.
;
_shelx_estimated_absorpt_t_min 0.211
_shelx_estimated_absorpt_t_max 0.487
_oxdiff_exptl_absorpt_empirical_full_min 0.758
_oxdiff_exptl_absorpt_empirical_full_max 1.859
_oxdiff_exptl_absorpt_empirical_details
;
Empirical correction (ABSPACK) includes:
- Absorption correction using spherical harmonics
- Frame scaling
;

loop_
_space_group_symop_operation_xyz
'x, y, z'
'-x+1/2, y+1/2, -z+1/2'
'-x, -y, -z'
'x-1/2, -y-1/2, z-1/2'

loop_
_atom_site_label
_atom_site_type_symbol
_atom_site_fract_x
_atom_site_fract_y
_atom_site_fract_z
_atom_site_U_iso_or_equiv
_atom_site_adp_type
_atom_site_occupancy
_atom_site_site_symmetry_order
_atom_site_calc_flag
_atom_site_refinement_flags_posn
_atom_site_refinement_flags_adp
_atom_site_refinement_flags_occupancy
_atom_site_disorder_assembly
_atom_site_disorder_group
Hg Hg 0.25877(2) 0.44604(2) 0.49653(2) 0.02454(7) Uani 1 1 d . . . . .
Cl Cl -0.04969(15) 0.41038(10) 0.56879(5) 0.0219(2) Uani 1 1 d . . . . .
Fe Fe 0.99488(9) 0.21812(6) 0.25582(3) 0.01739(14) Uani 1 1 d . . . . .
N N 0.6957(5) 0.2186(3) 0.42955(17) 0.0191(8) Uani 1 1 d . . . . .
O O 0.9778(5) 0.1272(3) 0.53428(19) 0.0365(9) Uani 1 1 d D . . . .
H H 0.975(9) 0.198(3) 0.551(3) 0.07(2) Uiso 1 1 d D . . . .
S1 S 0.38461(17) 0.24153(10) 0.48143(6) 0.0219(3) Uani 1 1 d . . . . .
S2 S 0.55043(16) 0.44398(10) 0.40988(5) 0.0201(2) Uani 1 1 d . . . . .
C1 C 1.1339(9) 0.3755(5) 0.2772(3) 0.0510(18) Uani 1 1 d . . . . .
H1 H 1.124349 0.425554 0.314446 0.061 Uiso 1 1 calc R U . . .
C2 C 1.2567(8) 0.2784(6) 0.2740(3) 0.0471(16) Uani 1 1 d . . . . .
H2 H 1.345779 0.251366 0.308521 0.056 Uiso 1 1 calc R U . . .
C3 C 1.2249(7) 0.2283(5) 0.2108(3) 0.0374(14) Uani 1 1 d . . . . .
H3 H 1.289294 0.161645 0.194753 0.045 Uiso 1 1 calc R U . . .
C4 C 1.0817(8) 0.2936(6) 0.1754(3) 0.0423(15) Uani 1 1 d . . . . .
H4 H 1.030141 0.278021 0.131402 0.051 Uiso 1 1 calc R U . . .
C5 C 1.0276(9) 0.3857(5) 0.2160(4) 0.0525(18) Uani 1 1 d . . . . .
H5 H 0.934916 0.444988 0.204110 0.063 Uiso 1 1 calc R U . . .
C6 C 0.9629(7) 0.0815(4) 0.3207(2) 0.0276(11) Uani 1 1 d . . . . .
H6 H 1.054441 0.048737 0.352733 0.033 Uiso 1 1 calc R U . . .
C7 C 0.9193(8) 0.0389(4) 0.2559(2) 0.0315(12) Uani 1 1 d . . . . .
H7 H 0.977276 -0.026934 0.236400 0.038 Uiso 1 1 calc R U . . .
C8 C 0.7765(7) 0.1101(5) 0.2253(2) 0.0327(13) Uani 1 1 d . . . . .
H8 H 0.719478 0.100675 0.181496 0.039 Uiso 1 1 calc R U . . .
C9 C 0.7305(6) 0.1993(4) 0.2707(2) 0.0257(11) Uani 1 1 d . . . . .
H9 H 0.637942 0.259862 0.262484 0.031 Uiso 1 1 calc R U . . .
C10 C 0.8456(6) 0.1824(4) 0.3300(2) 0.0183(10) Uani 1 1 d . . . . .
C11 C 0.8471(6) 0.2555(4) 0.3921(2) 0.0222(10) Uani 1 1 d . . . . .
H11A H 0.965812 0.243542 0.419877 0.027 Uiso 1 1 calc R U . . .
H11B H 0.834976 0.343513 0.381038 0.027 Uiso 1 1 calc R U . . .
C12 C 0.7063(7) 0.0929(4) 0.4553(2) 0.0237(11) Uani 1 1 d . . . . .
H12A H 0.779368 0.042311 0.428212 0.028 Uiso 1 1 calc R U . . .
H12B H 0.581438 0.057853 0.451698 0.028 Uiso 1 1 calc R U . . .
C13 C 0.7920(7) 0.0870(5) 0.5261(2) 0.0288(11) Uani 1 1 d . . . . .
H13A H 0.720488 0.138861 0.553154 0.035 Uiso 1 1 calc R U . . .
H13B H 0.786666 0.001798 0.542043 0.035 Uiso 1 1 calc R U . . .
C14 C 0.5624(6) 0.2939(4) 0.4400(2) 0.0175(9) Uani 1 1 d . . . . .

loop_
_atom_site_aniso_label
_atom_site_aniso_U_11
_atom_site_aniso_U_22
_atom_site_aniso_U_33
_atom_site_aniso_U_23
_atom_site_aniso_U_13
_atom_site_aniso_U_12
Hg 0.01697(10) 0.02062(10) 0.03591(12) -0.00414(8) 0.00282(7) 0.00319(8)
Cl 0.0188(6) 0.0246(6) 0.0227(6) 0.0044(5) 0.0037(5) 0.0023(4)
Fe 0.0149(3) 0.0221(3) 0.0159(3) -0.0037(3) 0.0045(3) -0.0009(3)
N 0.022(2) 0.0197(19) 0.0170(19) -0.0056(16) 0.0094(16) -0.0002(16)
O 0.030(2) 0.033(2) 0.047(2) -0.0034(19) 0.0029(18) 0.0039(17)
S1 0.0223(6) 0.0174(6) 0.0281(6) 0.0005(5) 0.0120(5) 0.0001(5)
S2 0.0217(6) 0.0213(6) 0.0169(5) 0.0036(5) 0.0005(5) -0.0021(5)
C1 0.053(4) 0.043(4) 0.067(4) -0.028(3) 0.045(4) -0.030(3)
C2 0.018(3) 0.082(5) 0.041(3) -0.008(3) 0.006(3) -0.022(3)
C3 0.030(3) 0.044(3) 0.043(3) -0.008(3) 0.024(3) -0.004(3)
C4 0.042(4) 0.065(4) 0.022(3) 0.007(3) 0.015(3) -0.016(3)
C5 0.050(4) 0.037(3) 0.078(5) 0.025(3) 0.040(4) 0.007(3)
C6 0.035(3) 0.025(3) 0.025(3) 0.003(2) 0.011(2) 0.008(2)
C7 0.049(4) 0.019(3) 0.030(3) -0.010(2) 0.017(3) -0.001(2)
C8 0.027(3) 0.049(3) 0.023(3) -0.010(2) 0.003(2) -0.023(3)
C9 0.013(2) 0.036(3) 0.028(3) -0.001(2) 0.003(2) -0.002(2)
C10 0.019(2) 0.020(2) 0.017(2) -0.0017(18) 0.0060(19) -0.0024(18)
C11 0.018(3) 0.027(3) 0.023(2) -0.007(2) 0.007(2) -0.0030(19)
C12 0.024(3) 0.018(2) 0.031(3) -0.004(2) 0.011(2) -0.0003(19)
C13 0.030(3) 0.027(3) 0.031(3) 0.003(2) 0.007(2) 0.004(2)
C14 0.019(2) 0.018(2) 0.016(2) -0.0061(18) 0.0015(18) -0.0036(18)

loop_
_atom_type_symbol
_atom_type_description
_atom_type_scat_dispersion_real
_atom_type_scat_dispersion_imag
_atom_type_scat_source
C C 0.0033 0.0016 'International Tables Vol C Tables 4.2.6.8 and 6.1.1.4'
H H 0.0000 0.0000 'International Tables Vol C Tables 4.2.6.8 and 6.1.1.4'
N N 0.0061 0.0033 'International Tables Vol C Tables 4.2.6.8 and 6.1.1.4'
O O 0.0106 0.0060 'International Tables Vol C Tables 4.2.6.8 and 6.1.1.4'
S S 0.1246 0.1234 'International Tables Vol C Tables 4.2.6.8 and 6.1.1.4'
Cl Cl 0.1484 0.1585 'International Tables Vol C Tables 4.2.6.8 and 6.1.1.4'
Fe Fe 0.3463 0.8444 'International Tables Vol C Tables 4.2.6.8 and 6.1.1.4'
Hg Hg -2.3894 9.2266 'International Tables Vol C Tables 4.2.6.8 and 6.1.1.4'

loop_
_geom_angle_atom_site_label_1
_geom_angle_atom_site_label_2
_geom_angle_atom_site_label_3
_geom_angle
_geom_angle_site_symmetry_1
_geom_angle_site_symmetry_3
_geom_angle_publ_flag
S1 Hg Cl 136.77(4) . 3_566 ?
S1 Hg S2 110.23(4) . 3_666 ?
Cl Hg S2 110.97(4) 3_566 3_666 ?
S1 Hg Cl 105.98(4) . . ?
Cl Hg Cl 83.62(4) 3_566 . ?
S2 Hg Cl 94.04(3) 3_666 . ?
S1 Hg S2 66.59(3) . . ?
Cl Hg S2 97.33(3) 3_566 . ?
S2 Hg S2 94.89(3) 3_666 . ?
Cl Hg S2 170.01(3) . . ?
Hg Cl Hg 96.38(4) 3_566 . ?
C9 Fe C4 125.2(2) . . ?
C9 Fe C1 121.7(2) . . ?
C4 Fe C1 68.1(2) . . ?
C9 Fe C10 40.67(18) . . ?
C4 Fe C10 162.0(2) . . ?
C1 Fe C10 107.9(2) . . ?
C9 Fe C2 156.6(2) . . ?
C4 Fe C2 68.1(2) . . ?
C1 Fe C2 40.5(3) . . ?
C10 Fe C2 121.2(2) . . ?
C9 Fe C8 41.05(19) . . ?
C4 Fe C8 107.7(2) . . ?
C1 Fe C8 157.2(3) . . ?
C10 Fe C8 68.68(19) . . ?
C2 Fe C8 160.8(3) . . ?
C9 Fe C3 161.7(2) . . ?
C4 Fe C3 40.4(2) . . ?
C1 Fe C3 68.0(2) . . ?
C10 Fe C3 156.2(2) . . ?
C2 Fe C3 40.4(2) . . ?
C8 Fe C3 124.4(2) . . ?
C9 Fe C5 108.6(2) . . ?
C4 Fe C5 40.3(2) . . ?
C1 Fe C5 40.4(3) . . ?
C10 Fe C5 125.4(2) . . ?
C2 Fe C5 67.9(3) . . ?
C8 Fe C5 122.0(3) . . ?
C3 Fe C5 67.7(2) . . ?
C9 Fe C6 68.4(2) . . ?
C4 Fe C6 155.4(2) . . ?
C1 Fe C6 125.4(3) . . ?
C10 Fe C6 41.20(18) . . ?
C2 Fe C6 107.7(2) . . ?
C8 Fe C6 67.8(2) . . ?
C3 Fe C6 120.7(2) . . ?
C5 Fe C6 162.6(2) . . ?
C9 Fe C7 68.5(2) . . ?
C4 Fe C7 120.5(2) . . ?
C1 Fe C7 161.7(3) . . ?
C10 Fe C7 68.92(18) . . ?
C2 Fe C7 124.5(3) . . ?
C8 Fe C7 40.1(2) . . ?
C3 Fe C7 107.2(2) . . ?
C5 Fe C7 156.0(3) . . ?
C6 Fe C7 40.51(19) . . ?
C14 N C12 122.1(4) . . ?
C14 N C11 122.4(4) . . ?
C12 N C11 115.5(4) . . ?
C13 O H 105(5) . . ?
C14 S1 Hg 94.64(15) . . ?
C14 S2 Hg 100.26(14) . 3_666 ?
C14 S2 Hg 78.62(15) . . ?
Hg S2 Hg 85.11(3) 3_666 . ?
C5 C1 C2 108.0(5) . . ?
C5 C1 Fe 70.3(3) . . ?
C2 C1 Fe 70.0(3) . . ?
C5 C1 H1 126.0 . . ?
C2 C1 H1 126.0 . . ?
Fe C1 H1 125.4 . . ?
C1 C2 C3 107.8(6) . . ?
C1 C2 Fe 69.5(3) . . ?
C3 C2 Fe 70.0(3) . . ?
C1 C2 H2 126.1 . . ?
C3 C2 H2 126.1 . . ?
Fe C2 H2 125.9 . . ?
C4 C3 C2 108.0(5) . . ?
C4 C3 Fe 69.4(3) . . ?
C2 C3 Fe 69.6(3) . . ?
C4 C3 H3 126.0 . . ?
C2 C3 H3 126.0 . . ?
Fe C3 H3 126.6 . . ?
C5 C4 C3 108.1(5) . . ?
C5 C4 Fe 70.3(3) . . ?
C3 C4 Fe 70.2(3) . . ?
C5 C4 H4 126.0 . . ?
C3 C4 H4 126.0 . . ?
Fe C4 H4 125.1 . . ?
C4 C5 C1 108.1(6) . . ?
C4 C5 Fe 69.4(3) . . ?
C1 C5 Fe 69.3(3) . . ?
C4 C5 H5 126.0 . . ?
C1 C5 H5 126.0 . . ?
Fe C5 H5 126.9 . . ?
C7 C6 C10 108.2(4) . . ?
C7 C6 Fe 69.8(3) . . ?
C10 C6 Fe 69.0(3) . . ?
C7 C6 H6 125.9 . . ?
C10 C6 H6 125.9 . . ?
Fe C6 H6 126.8 . . ?
C8 C7 C6 108.1(4) . . ?
C8 C7 Fe 69.7(3) . . ?
C6 C7 Fe 69.7(3) . . ?
C8 C7 H7 126.0 . . ?
C6 C7 H7 126.0 . . ?
Fe C7 H7 126.3 . . ?
C7 C8 C9 108.5(4) . . ?
C7 C8 Fe 70.3(3) . . ?
C9 C8 Fe 69.1(3) . . ?
C7 C8 H8 125.8 . . ?
C9 C8 H8 125.8 . . ?
Fe C8 H8 126.5 . . ?
C10 C9 C8 108.2(4) . . ?
C10 C9 Fe 69.9(3) . . ?
C8 C9 Fe 69.9(3) . . ?
C10 C9 H9 125.9 . . ?
C8 C9 H9 125.9 . . ?
Fe C9 H9 125.8 . . ?
C9 C10 C6 107.1(4) . . ?
C9 C10 C11 127.2(4) . . ?
C6 C10 C11 125.7(4) . . ?
C9 C10 Fe 69.4(3) . . ?
C6 C10 Fe 69.8(3) . . ?
C11 C10 Fe 126.1(3) . . ?
N C11 C10 111.6(4) . . ?
N C11 H11A 109.3 . . ?
C10 C11 H11A 109.3 . . ?
N C11 H11B 109.3 . . ?
C10 C11 H11B 109.3 . . ?
H11A C11 H11B 108.0 . . ?
N C12 C13 112.5(4) . . ?
N C12 H12A 109.1 . . ?
C13 C12 H12A 109.1 . . ?
N C12 H12B 109.1 . . ?
C13 C12 H12B 109.1 . . ?
H12A C12 H12B 107.8 . . ?
O C13 C12 112.2(4) . . ?
O C13 H13A 109.2 . . ?
C12 C13 H13A 109.2 . . ?
O C13 H13B 109.2 . . ?
C12 C13 H13B 109.2 . . ?
H13A C13 H13B 107.9 . . ?
N C14 S1 119.5(3) . . ?
N C14 S2 122.2(3) . . ?
S1 C14 S2 118.2(3) . . ?

loop_
_geom_bond_atom_site_label_1
_geom_bond_atom_site_label_2
_geom_bond_distance
_geom_bond_site_symmetry_2
_geom_bond_publ_flag
Hg S1 2.4543(11) . ?
Hg Cl 2.4722(11) 3_566 ?
Hg S2 2.5364(11) 3_666 ?
Hg Cl 2.8909(11) . ?
Hg S2 2.9561(12) . ?
Fe C9 2.018(5) . ?
Fe C4 2.021(5) . ?
Fe C1 2.021(5) . ?
Fe C10 2.025(4) . ?
Fe C2 2.027(5) . ?
Fe C8 2.029(5) . ?
Fe C3 2.032(5) . ?
Fe C5 2.033(6) . ?
Fe C6 2.035(5) . ?
Fe C7 2.037(5) . ?
N C14 1.319(5) . ?
N C12 1.471(6) . ?
N C11 1.488(5) . ?
O C13 1.426(6) . ?
O H 0.85(2) . ?
S1 C14 1.745(5) . ?
S2 C14 1.751(4) . ?
C1 C5 1.400(9) . ?
C1 C2 1.401(9) . ?
C1 H1 0.9500 . ?
C2 C3 1.402(7) . ?
C2 H2 0.9500 . ?
C3 C4 1.399(8) . ?
C3 H3 0.9500 . ?
C4 C5 1.397(8) . ?
C4 H4 0.9500 . ?
C5 H5 0.9500 . ?
C6 C7 1.410(7) . ?
C6 C10 1.429(6) . ?
C6 H6 0.9500 . ?
C7 C8 1.393(8) . ?
C7 H7 0.9500 . ?
C8 C9 1.419(7) . ?
C8 H8 0.9500 . ?
C9 C10 1.405(6) . ?
C9 H9 0.9500 . ?
C10 C11 1.504(6) . ?
C11 H11A 0.9900 . ?
C11 H11B 0.9900 . ?
C12 C13 1.512(7) . ?
C12 H12A 0.9900 . ?
C12 H12B 0.9900 . ?
C13 H13A 0.9900 . ?
C13 H13B 0.9900 . ?

loop_
_geom_hbond_atom_site_label_D
_geom_hbond_atom_site_label_H
_geom_hbond_atom_site_label_A
_geom_hbond_distance_DH
_geom_hbond_distance_HA
_geom_hbond_distance_DA
_geom_hbond_angle_DHA
_geom_hbond_site_symmetry_A
_geom_hbond_publ_flag
O H Cl 0.85(2) 2.35(3) 3.188(4) 165(6) 1_655 yes

loop_
_geom_torsion_atom_site_label_1
_geom_torsion_atom_site_label_2
_geom_torsion_atom_site_label_3
_geom_torsion_atom_site_label_4
_geom_torsion
_geom_torsion_site_symmetry_1
_geom_torsion_site_symmetry_2
_geom_torsion_site_symmetry_3
_geom_torsion_site_symmetry_4
_geom_torsion_publ_flag
C5 C1 C2 C3 -0.5(6) . . . . ?
Fe C1 C2 C3 59.8(4) . . . . ?
C5 C1 C2 Fe -60.2(4) . . . . ?
C1 C2 C3 C4 -0.5(6) . . . . ?
Fe C2 C3 C4 58.9(4) . . . . ?
C1 C2 C3 Fe -59.5(4) . . . . ?
C2 C3 C4 C5 1.3(6) . . . . ?
Fe C3 C4 C5 60.4(4) . . . . ?
C2 C3 C4 Fe -59.1(4) . . . . ?
C3 C4 C5 C1 -1.6(6) . . . . ?
Fe C4 C5 C1 58.7(4) . . . . ?
C3 C4 C5 Fe -60.4(4) . . . . ?
C2 C1 C5 C4 1.3(6) . . . . ?
Fe C1 C5 C4 -58.7(4) . . . . ?
C2 C1 C5 Fe 60.0(4) . . . . ?
C10 C6 C7 C8 -0.8(6) . . . . ?
Fe C6 C7 C8 -59.3(4) . . . . ?
C10 C6 C7 Fe 58.5(3) . . . . ?
C6 C7 C8 C9 0.7(6) . . . . ?
Fe C7 C8 C9 -58.7(3) . . . . ?
C6 C7 C8 Fe 59.3(4) . . . . ?
C7 C8 C9 C10 -0.3(6) . . . . ?
Fe C8 C9 C10 -59.7(3) . . . . ?
C7 C8 C9 Fe 59.4(4) . . . . ?
C8 C9 C10 C6 -0.2(5) . . . . ?
Fe C9 C10 C6 -59.8(3) . . . . ?
C8 C9 C10 C11 180.0(4) . . . . ?
Fe C9 C10 C11 120.3(5) . . . . ?
C8 C9 C10 Fe 59.7(3) . . . . ?
C7 C6 C10 C9 0.6(5) . . . . ?
Fe C6 C10 C9 59.6(3) . . . . ?
C7 C6 C10 C11 -179.6(4) . . . . ?
Fe C6 C10 C11 -120.6(4) . . . . ?
C7 C6 C10 Fe -59.0(3) . . . . ?
C14 N C11 C10 -116.1(4) . . . . ?
C12 N C11 C10 65.0(5) . . . . ?
C9 C10 C11 N 78.4(6) . . . . ?
C6 C10 C11 N -101.4(5) . . . . ?
Fe C10 C11 N 168.8(3) . . . . ?
C14 N C12 C13 -82.3(5) . . . . ?
C11 N C12 C13 96.5(5) . . . . ?
N C12 C13 O -63.4(5) . . . . ?
C12 N C14 S1 -3.9(6) . . . . ?
C11 N C14 S1 177.3(3) . . . . ?
C12 N C14 S2 179.5(3) . . . . ?
C11 N C14 S2 0.7(6) . . . . ?
Hg S1 C14 N 168.5(3) . . . . ?
Hg S1 C14 S2 -14.7(2) . . . . ?
Hg S2 C14 N -88.1(4) 3_666 . . . ?
Hg S2 C14 N -170.9(4) . . . . ?
Hg S2 C14 S1 95.2(2) 3_666 . . . ?
Hg S2 C14 S1 12.4(2) . . . . ?
